data_7033840
loop_
_publ_author_name
'Wang, Peng'
'Li, Haifen'
'Xue, Xiaoyan'
'Chen, Xia'

_publ_section_title
;
 Inserted products of lithium silylquinolylamide dimers
 [{8-(2-R-C9H5N)N(Me3Si)}Li&#x00B7;OEt2]2 (R = H or Me) with
 dimethylcyanamide and their reactive derivatives with metal halides.
;
_journal_issue 10
_journal_name_full 'Dalton transactions (Cambridge, England : 2003)'
_journal_page_first 4718
_journal_page_last 4725
_journal_paper_doi 10.1039/c4dt03599b
_journal_volume 44
_journal_year 2015
_chemical_formula_moiety 'C19 H22 Cl2 N4 Ti'
_chemical_formula_sum 'C19 H22 Cl2 N4 Ti'
_chemical_formula_weight 425.21
_chemical_name_systematic
; 
 ? 
;
_space_group_IT_number 14
_symmetry_cell_setting monoclinic
_symmetry_space_group_name_Hall '-P 2yn'
_symmetry_space_group_name_H-M 'P 1 21/n 1'
_atom_sites_solution_hydrogens geom
_atom_sites_solution_primary direct
_atom_sites_solution_secondary difmap
_audit_creation_method SHELXL-97
_audit_update_record
;
2015-01-16 deposited with the CCDC.
2015-01-28 downloaded from the CCDC.
;
_cell_angle_alpha 90.00
_cell_angle_beta 102.232(2)
_cell_angle_gamma 90.00
_cell_formula_units_Z 4
_cell_length_a 12.856(2)
_cell_length_b 7.1985(11)
_cell_length_c 21.868(3)
_cell_measurement_reflns_used 3751
_cell_measurement_temperature 223(2)
_cell_measurement_theta_max 27.33
_cell_measurement_theta_min 2.97
_cell_volume 1977.8(5)
_computing_cell_refinement 'Bruker SMART'
_computing_data_collection 'Bruker SMART'
_computing_data_reduction 'Bruker SAINT'
_computing_molecular_graphics 'Bruker SHELXTL'
_computing_publication_material 'Bruker SHELXTL'
_computing_structure_refinement 'SHELXL-97 (Sheldrick, 1997)'
_computing_structure_solution 'SHELXS-97 (Sheldrick, 1990)'
_diffrn_ambient_temperature 223(2)
_diffrn_measured_fraction_theta_full 0.973
_diffrn_measured_fraction_theta_max 0.973
_diffrn_measurement_device_type 'CCD area detector'
_diffrn_measurement_method 'phi and omega scans'
_diffrn_radiation_monochromator graphite
_diffrn_radiation_source 'fine-focus sealed tube'
_diffrn_radiation_type MoK\a
_diffrn_radiation_wavelength 0.71073
_diffrn_reflns_av_R_equivalents 0.0395
_diffrn_reflns_av_unetI/netI 0.0523
_diffrn_reflns_limit_h_max 15
_diffrn_reflns_limit_h_min -14
_diffrn_reflns_limit_k_max 8
_diffrn_reflns_limit_k_min -6
_diffrn_reflns_limit_l_max 26
_diffrn_reflns_limit_l_min -21
_diffrn_reflns_number 7528
_diffrn_reflns_theta_full 25.00
_diffrn_reflns_theta_max 25.00
_diffrn_reflns_theta_min 1.70
_exptl_absorpt_coefficient_mu 0.713
_exptl_absorpt_correction_T_max 0.867
_exptl_absorpt_correction_T_min 0.843
_exptl_absorpt_correction_type multi-scan
_exptl_absorpt_process_details sadabs
_exptl_crystal_colour yellow
_exptl_crystal_density_diffrn 1.428
_exptl_crystal_density_method 'not measured'
_exptl_crystal_description block
_exptl_crystal_F_000 880
_exptl_crystal_size_max 0.30
_exptl_crystal_size_mid 0.20
_exptl_crystal_size_min 0.20
_refine_diff_density_max 0.711
_refine_diff_density_min -0.659
_refine_diff_density_rms 0.132
_refine_ls_extinction_method none
_refine_ls_goodness_of_fit_ref 1.275
_refine_ls_hydrogen_treatment mixed
_refine_ls_matrix_type full
_refine_ls_number_parameters 235
_refine_ls_number_reflns 3395
_refine_ls_number_restraints 3
_refine_ls_restrained_S_all 1.274
_refine_ls_R_factor_all 0.1089
_refine_ls_R_factor_gt 0.0999
_refine_ls_shift/su_max 0.000
_refine_ls_shift/su_mean 0.000
_refine_ls_structure_factor_coef Fsqd
_refine_ls_weighting_details 'calc w=1/[\s^2^(Fo^2^)+(0.0903P)^2^+8.9253P] where P=(Fo^2^+2Fc^2^)/3'
_refine_ls_weighting_scheme calc
_refine_ls_wR_factor_gt 0.2328
_refine_ls_wR_factor_ref 0.2416
_reflns_number_gt 3134
_reflns_number_total 3395
_reflns_threshold_expression >2sigma(I)
_cod_data_source_file c4dt03599b1.cif
_cod_data_source_block s228b
_cod_depositor_comments
;
The following automatic conversions were performed:

'_symmetry_cell_setting' value 'Monoclinic' changed to 'monoclinic'
according to
/usr/data/users/saulius/crontab/automatic-downloads/rss-feeds/RSC/lib/dictionaries/cif_core.dic
dictionary named 'cif_core.dic' version 2.4.2 from 2011-04-26.

Automatic conversion script
Id: cif_fix_values 3008 2015-01-20 13:52:24Z robertas 

 Adding full bibliography for 7033837--7033841.cif.
;
_cod_original_cell_volume 1977.7(5)
_cod_original_sg_symbol_H-M P2(1)/n
_cod_database_code 7033840

loop_
_symmetry_equiv_pos_as_xyz
'x, y, z'
'-x+1/2, y+1/2, -z+1/2'
'-x, -y, -z'
'x-1/2, -y-1/2, z-1/2'

loop_
_atom_site_label
_atom_site_type_symbol
_atom_site_fract_x
_atom_site_fract_y
_atom_site_fract_z
_atom_site_U_iso_or_equiv
_atom_site_adp_type
_atom_site_occupancy
_atom_site_symmetry_multiplicity
_atom_site_calc_flag
_atom_site_refinement_flags
Ti1 Ti 1.03996(8) 1.00311(16) 0.19822(5) 0.0238(4) Uani 1 1 d .
Cl1 Cl 1.10916(14) 0.9045(3) 0.29903(8) 0.0414(5) Uani 1 1 d .
Cl2 Cl 1.04659(15) 1.3188(2) 0.21371(9) 0.0422(5) Uani 1 1 d .
N1 N 0.7449(5) 0.9193(8) 0.1100(3) 0.0350(14) Uani 1 1 d .
H1 H 0.7091 0.8389 0.0889 0.042 Uiso 1 1 d R
N2 N 0.7767(4) 0.7206(8) 0.1933(3) 0.0316(13) Uani 1 1 d .
N3 N 0.9006(4) 0.9500(7) 0.1868(2) 0.0259(12) Uani 1 1 d .
C1 C 0.7519(5) 1.0705(10) 0.0708(3) 0.0311(15) Uani 1 1 d .
C2 C 0.8070(5) 1.2307(10) 0.0861(3) 0.0363(16) Uani 1 1 d .
H2A H 0.8487 1.2468 0.1266 0.044 Uiso 1 1 calc R
C3 C 0.8014(6) 1.3721(11) 0.0414(4) 0.049(2) Uani 1 1 d .
H3A H 0.8400 1.4823 0.0524 0.059 Uiso 1 1 calc R
C4 C 0.7405(6) 1.3534(11) -0.0183(4) 0.0428(18) Uani 1 1 d .
H4A H 0.7396 1.4487 -0.0478 0.051 Uiso 1 1 calc R
C5 C 0.6802(5) 1.1926(10) -0.0348(3) 0.0336(15) Uani 1 1 d .
C6 C 0.6124(6) 1.1631(11) -0.0947(3) 0.0380(17) Uani 1 1 d .
H6A H 0.6071 1.2532 -0.1263 0.046 Uiso 1 1 calc R
C7 C 0.5561(6) 1.0041(11) -0.1053(3) 0.0398(17) Uani 1 1 d .
H7A H 0.5116 0.9833 -0.1447 0.048 Uiso 1 1 calc R
C8 C 0.5631(5) 0.8671(10) -0.0576(3) 0.0311(15) Uani 1 1 d .
N4 N 0.6278(4) 0.8891(8) -0.0020(2) 0.0295(12) Uani 1 1 d .
C9 C 0.6841(5) 1.0491(9) 0.0094(3) 0.0258(13) Uani 1 1 d .
C10 C 0.8110(5) 0.8657(9) 0.1635(3) 0.0249(13) Uani 1 1 d .
C11 C 0.6744(6) 0.6314(11) 0.1710(4) 0.045(2) Uani 1 1 d D
H11A H 0.6226 0.7202 0.1594 0.068 Uiso 1 1 d RD
H11B H 0.6549 0.5681 0.2035 0.068 Uiso 1 1 d RD
H11C H 0.6774 0.5570 0.1369 0.068 Uiso 1 1 d RD
C12 C 0.8427(6) 0.6441(10) 0.2501(3) 0.0402(17) Uani 1 1 d .
H12A H 0.9088 0.7134 0.2608 0.060 Uiso 1 1 calc R
H12B H 0.8581 0.5148 0.2433 0.060 Uiso 1 1 calc R
H12C H 0.8051 0.6532 0.2841 0.060 Uiso 1 1 calc R
C13 C 1.1206(6) 1.0553(10) 0.1100(3) 0.0404(18) Uani 1 1 d .
C14 C 1.0386(6) 0.9211(11) 0.0937(3) 0.0399(17) Uani 1 1 d .
H14A H 0.9765 0.9310 0.0582 0.048 Uiso 1 1 calc R
C15 C 1.0660(7) 0.7641(11) 0.1313(4) 0.0459(19) Uani 1 1 d .
H15A H 1.0280 0.6436 0.1263 0.055 Uiso 1 1 calc R
C16 C 1.1651(7) 0.7977(12) 0.1706(4) 0.051(2) Uani 1 1 d .
H16A H 1.2077 0.7054 0.1988 0.061 Uiso 1 1 calc R
C17 C 1.1989(6) 0.9763(12) 0.1589(4) 0.046(2) Uani 1 1 d .
H17A H 1.2687 1.0321 0.1779 0.055 Uiso 1 1 calc R
C18 C 1.1287(10) 1.2388(13) 0.0789(5) 0.072(3) Uani 1 1 d .
H18A H 1.1648 1.2224 0.0446 0.108 Uiso 1 1 calc R
H18B H 1.1685 1.3251 0.1091 0.108 Uiso 1 1 calc R
H18C H 1.0578 1.2877 0.0630 0.108 Uiso 1 1 calc R
C19 C 0.5007(6) 0.6912(11) -0.0681(4) 0.0428(18) Uani 1 1 d .
H19A H 0.5161 0.6166 -0.0303 0.064 Uiso 1 1 calc R
H19B H 0.5201 0.6226 -0.1022 0.064 Uiso 1 1 calc R
H19C H 0.4253 0.7199 -0.0786 0.064 Uiso 1 1 calc R

loop_
_atom_site_aniso_label
_atom_site_aniso_U_11
_atom_site_aniso_U_22
_atom_site_aniso_U_33
_atom_site_aniso_U_23
_atom_site_aniso_U_13
_atom_site_aniso_U_12
Ti1 0.0229(6) 0.0260(6) 0.0235(6) -0.0024(5) 0.0068(4) -0.0020(5)
Cl1 0.0401(10) 0.0541(12) 0.0277(9) 0.0043(8) 0.0021(7) 0.0034(8)
Cl2 0.0497(11) 0.0271(9) 0.0501(11) -0.0067(8) 0.0112(8) -0.0031(8)
N1 0.038(3) 0.034(3) 0.027(3) 0.001(2) -0.008(2) -0.012(3)
N2 0.030(3) 0.030(3) 0.033(3) 0.009(2) 0.002(2) -0.001(2)
N3 0.024(3) 0.028(3) 0.025(3) 0.001(2) 0.004(2) -0.004(2)
C1 0.030(3) 0.031(4) 0.030(3) 0.004(3) 0.002(3) -0.001(3)
C2 0.031(3) 0.034(4) 0.039(4) 0.002(3) -0.003(3) -0.003(3)
C3 0.038(4) 0.033(4) 0.070(6) 0.004(4) -0.006(4) -0.010(3)
C4 0.042(4) 0.034(4) 0.052(5) 0.016(3) 0.010(4) 0.003(3)
C5 0.026(3) 0.040(4) 0.035(4) 0.005(3) 0.007(3) 0.005(3)
C6 0.040(4) 0.043(4) 0.030(4) 0.011(3) 0.006(3) 0.010(3)
C7 0.043(4) 0.049(5) 0.026(3) 0.002(3) 0.004(3) 0.004(4)
C8 0.025(3) 0.040(4) 0.031(3) -0.003(3) 0.011(3) 0.002(3)
N4 0.025(3) 0.039(3) 0.025(3) 0.002(2) 0.006(2) 0.001(2)
C9 0.027(3) 0.024(3) 0.027(3) -0.001(3) 0.006(3) 0.002(3)
C10 0.026(3) 0.024(3) 0.024(3) -0.003(3) 0.004(3) 0.003(3)
C11 0.046(4) 0.044(5) 0.038(4) 0.015(3) -0.007(3) -0.015(4)
C12 0.042(4) 0.037(4) 0.039(4) 0.014(3) 0.002(3) 0.003(3)
C13 0.055(5) 0.035(4) 0.041(4) -0.007(3) 0.031(4) -0.006(3)
C14 0.047(4) 0.045(4) 0.031(4) -0.011(3) 0.014(3) -0.004(4)
C15 0.066(5) 0.034(4) 0.041(4) -0.008(3) 0.020(4) 0.007(4)
C16 0.068(6) 0.046(5) 0.045(4) 0.008(4) 0.026(4) 0.029(4)
C17 0.029(4) 0.064(5) 0.047(4) -0.017(4) 0.015(3) 0.001(4)
C18 0.119(9) 0.044(5) 0.068(6) 0.010(5) 0.053(6) -0.002(6)
C19 0.040(4) 0.051(5) 0.036(4) -0.007(4) 0.005(3) -0.001(4)

loop_
_atom_type_symbol
_atom_type_description
_atom_type_scat_dispersion_real
_atom_type_scat_dispersion_imag
_atom_type_scat_source
C C 0.0033 0.0016 'International Tables Vol C Tables 4.2.6.8 and 6.1.1.4'
H H 0.0000 0.0000 'International Tables Vol C Tables 4.2.6.8 and 6.1.1.4'
N N 0.0061 0.0033 'International Tables Vol C Tables 4.2.6.8 and 6.1.1.4'
Cl Cl 0.1484 0.1585 'International Tables Vol C Tables 4.2.6.8 and 6.1.1.4'
Ti Ti 0.2776 0.4457 'International Tables Vol C Tables 4.2.6.8 and 6.1.1.4'

loop_
_geom_angle_atom_site_label_1
_geom_angle_atom_site_label_2
_geom_angle_atom_site_label_3
_geom_angle
N3 Ti1 Cl2 103.65(18)
N3 Ti1 Cl1 103.79(17)
Cl2 Ti1 Cl1 99.71(8)
N3 Ti1 C15 91.6(3)
Cl2 Ti1 C15 144.9(2)
Cl1 Ti1 C15 107.2(2)
N3 Ti1 C16 123.0(3)
Cl2 Ti1 C16 130.8(2)
Cl1 Ti1 C16 84.6(2)
C15 Ti1 C16 34.7(3)
N3 Ti1 C14 90.5(3)
Cl2 Ti1 C14 112.5(2)
Cl1 Ti1 C14 140.5(2)
C15 Ti1 C14 34.7(3)
C16 Ti1 C14 57.3(3)
N3 Ti1 C17 146.9(3)
Cl2 Ti1 C17 97.2(2)
Cl1 Ti1 C17 97.6(2)
C15 Ti1 C17 57.7(3)
C16 Ti1 C17 34.3(3)
C14 Ti1 C17 57.4(3)
N3 Ti1 C13 120.6(3)
Cl2 Ti1 C13 87.41(19)
Cl1 Ti1 C13 132.1(2)
C15 Ti1 C13 57.8(3)
C16 Ti1 C13 57.2(3)
C14 Ti1 C13 34.6(3)
C17 Ti1 C13 34.6(3)
C10 N1 C1 130.0(6)
C10 N1 H1 117.6
C1 N1 H1 107.8
C10 N2 C11 122.9(5)
C10 N2 C12 120.9(5)
C11 N2 C12 116.2(5)
C10 N3 Ti1 157.5(5)
C2 C1 N1 127.4(6)
C2 C1 C9 120.0(6)
N1 C1 C9 112.4(6)
C1 C2 C3 119.8(6)
C1 C2 H2A 120.1
C3 C2 H2A 120.1
C4 C3 C2 121.6(7)
C4 C3 H3A 119.2
C2 C3 H3A 119.2
C3 C4 C5 119.9(7)
C3 C4 H4A 120.1
C5 C4 H4A 120.1
C4 C5 C9 119.5(6)
C4 C5 C6 124.0(7)
C9 C5 C6 116.5(6)
C7 C6 C5 119.1(7)
C7 C6 H6A 120.4
C5 C6 H6A 120.4
C6 C7 C8 120.8(6)
C6 C7 H7A 119.6
C8 C7 H7A 119.6
N4 C8 C7 121.2(6)
N4 C8 C19 117.0(6)
C7 C8 C19 121.8(6)
C8 N4 C9 118.4(6)
N4 C9 C5 123.8(6)
N4 C9 C1 117.1(6)
C5 C9 C1 119.1(6)
N3 C10 N1 123.2(6)
N3 C10 N2 121.3(5)
N1 C10 N2 115.4(5)
N2 C11 H11A 109.6
N2 C11 H11B 109.5
H11A C11 H11B 104.9
N2 C11 H11C 109.7
H11A C11 H11C 109.4
H11B C11 H11C 113.5
N2 C12 H12A 109.5
N2 C12 H12B 109.5
H12A C12 H12B 109.5
N2 C12 H12C 109.5
H12A C12 H12C 109.5
H12B C12 H12C 109.5
C14 C13 C17 106.6(7)
C14 C13 C18 127.3(8)
C17 C13 C18 126.0(8)
C14 C13 Ti1 70.8(4)
C17 C13 Ti1 72.0(4)
C18 C13 Ti1 125.7(5)
C15 C14 C13 108.7(7)
C15 C14 Ti1 71.5(4)
C13 C14 Ti1 74.6(4)
C15 C14 H14A 125.5
C13 C14 H14A 125.5
Ti1 C14 H14A 125.5
C16 C15 C14 107.7(7)
C16 C15 Ti1 73.8(4)
C14 C15 Ti1 73.8(4)
C16 C15 H15A 125.8
C14 C15 H15A 125.8
Ti1 C15 H15A 125.8
C15 C16 C17 109.0(7)
C15 C16 Ti1 71.5(4)
C17 C16 Ti1 74.0(4)
C15 C16 H16A 125.4
C17 C16 H16A 125.4
Ti1 C16 H16A 125.4
C16 C17 C13 107.9(7)
C16 C17 Ti1 71.7(4)
C13 C17 Ti1 73.5(4)
C16 C17 H17A 125.9
C13 C17 H17A 125.9
Ti1 C17 H17A 125.9
C13 C18 H18A 109.5
C13 C18 H18B 109.5
H18A C18 H18B 109.5
C13 C18 H18C 109.5
H18A C18 H18C 109.5
H18B C18 H18C 109.5
C8 C19 H19A 109.5
C8 C19 H19B 109.5
H19A C19 H19B 109.5
C8 C19 H19C 109.5
H19A C19 H19C 109.5
H19B C19 H19C 109.5

loop_
_geom_bond_atom_site_label_1
_geom_bond_atom_site_label_2
_geom_bond_distance
Ti1 N3 1.797(5)
Ti1 Cl2 2.297(2)
Ti1 Cl1 2.307(2)
Ti1 C15 2.328(7)
Ti1 C16 2.356(8)
Ti1 C14 2.358(7)
Ti1 C17 2.386(7)
Ti1 C13 2.406(7)
N1 C10 1.348(8)
N1 C1 1.400(9)
N1 H1 0.8182
N2 C10 1.354(8)
N2 C11 1.452(9)
N2 C12 1.456(9)
N3 C10 1.306(8)
C1 C2 1.358(10)
C1 C9 1.445(9)
C2 C3 1.403(11)
C2 H2A 0.9400
C3 C4 1.378(11)
C3 H3A 0.9400
C4 C5 1.397(11)
C4 H4A 0.9400
C5 C9 1.409(9)
C5 C6 1.426(10)
C6 C7 1.348(11)
C6 H6A 0.9400
C7 C8 1.425(10)
C7 H7A 0.9400
C8 N4 1.329(8)
C8 C19 1.491(10)
N4 C9 1.355(8)
C11 H11A 0.9191
C11 H11B 0.9221
C11 H11C 0.9263
C12 H12A 0.9700
C12 H12B 0.9700
C12 H12C 0.9700
C13 C14 1.419(11)
C13 C17 1.423(12)
C13 C18 1.499(12)
C14 C15 1.399(11)
C14 H14A 0.9900
C15 C16 1.397(13)
C15 H15A 0.9900
C16 C17 1.398(13)
C16 H16A 0.9900
C17 H17A 0.9900
C18 H18A 0.9700
C18 H18B 0.9700
C18 H18C 0.9700
C19 H19A 0.9700
C19 H19B 0.9700
C19 H19C 0.9700

loop_
_geom_torsion_atom_site_label_1
_geom_torsion_atom_site_label_2
_geom_torsion_atom_site_label_3
_geom_torsion_atom_site_label_4
_geom_torsion
Cl2 Ti1 N3 C10 144.1(12)
Cl1 Ti1 N3 C10 -112.1(12)
C15 Ti1 N3 C10 -4.0(12)
C16 Ti1 N3 C10 -19.6(13)
C14 Ti1 N3 C10 30.7(12)
C17 Ti1 N3 C10 16.7(15)
C13 Ti1 N3 C10 49.0(13)
C10 N1 C1 C2 -22.6(12)
C10 N1 C1 C9 162.5(7)
N1 C1 C2 C3 -177.2(7)
C9 C1 C2 C3 -2.7(11)
C1 C2 C3 C4 0.3(12)
C2 C3 C4 C5 1.8(12)
C3 C4 C5 C9 -1.4(11)
C3 C4 C5 C6 178.0(7)
C4 C5 C6 C7 -178.7(7)
C9 C5 C6 C7 0.7(10)
C5 C6 C7 C8 0.4(11)
C6 C7 C8 N4 -2.2(10)
C6 C7 C8 C19 179.4(7)
C7 C8 N4 C9 2.8(9)
C19 C8 N4 C9 -178.8(6)
C8 N4 C9 C5 -1.6(9)
C8 N4 C9 C1 178.6(6)
C4 C5 C9 N4 179.3(6)
C6 C5 C9 N4 -0.1(9)
C4 C5 C9 C1 -0.9(10)
C6 C5 C9 C1 179.6(6)
C2 C1 C9 N4 -177.2(6)
N1 C1 C9 N4 -1.9(8)
C2 C1 C9 C5 3.0(10)
N1 C1 C9 C5 178.3(6)
Ti1 N3 C10 N1 -86.4(13)
Ti1 N3 C10 N2 95.9(13)
C1 N1 C10 N3 -3.3(11)
C1 N1 C10 N2 174.5(7)
C11 N2 C10 N3 175.8(7)
C12 N2 C10 N3 -4.9(10)
C11 N2 C10 N1 -2.0(9)
C12 N2 C10 N1 177.3(6)
N3 Ti1 C13 C14 -33.4(6)
Cl2 Ti1 C13 C14 -137.8(5)
Cl1 Ti1 C13 C14 121.5(4)
C15 Ti1 C13 C14 37.1(5)
C16 Ti1 C13 C14 78.5(5)
C17 Ti1 C13 C14 115.6(7)
N3 Ti1 C13 C17 -149.0(5)
Cl2 Ti1 C13 C17 106.6(4)
Cl1 Ti1 C13 C17 5.9(6)
C15 Ti1 C13 C17 -78.5(5)
C16 Ti1 C13 C17 -37.1(5)
C14 Ti1 C13 C17 -115.6(7)
N3 Ti1 C13 C18 89.2(8)
Cl2 Ti1 C13 C18 -15.1(8)
Cl1 Ti1 C13 C18 -115.9(8)
C15 Ti1 C13 C18 159.7(9)
C16 Ti1 C13 C18 -158.9(9)
C14 Ti1 C13 C18 122.6(10)
C17 Ti1 C13 C18 -121.8(10)
C17 C13 C14 C15 -0.3(8)
C18 C13 C14 C15 175.4(7)
Ti1 C13 C14 C15 -63.8(5)
C17 C13 C14 Ti1 63.5(5)
C18 C13 C14 Ti1 -120.8(8)
N3 Ti1 C14 C15 -91.9(5)
Cl2 Ti1 C14 C15 163.0(4)
Cl1 Ti1 C14 C15 20.8(6)
C16 Ti1 C14 C15 38.0(5)
C17 Ti1 C14 C15 79.0(5)
C13 Ti1 C14 C15 116.4(7)
N3 Ti1 C14 C13 151.7(5)
Cl2 Ti1 C14 C13 46.7(5)
Cl1 Ti1 C14 C13 -95.6(5)
C15 Ti1 C14 C13 -116.4(7)
C16 Ti1 C14 C13 -78.3(5)
C17 Ti1 C14 C13 -37.4(5)
C13 C14 C15 C16 -0.7(8)
Ti1 C14 C15 C16 -66.5(5)
C13 C14 C15 Ti1 65.8(5)
N3 Ti1 C15 C16 -156.8(5)
Cl2 Ti1 C15 C16 86.5(6)
Cl1 Ti1 C15 C16 -51.8(5)
C14 Ti1 C15 C16 114.5(7)
C17 Ti1 C15 C16 36.4(5)
C13 Ti1 C15 C16 77.5(5)
N3 Ti1 C15 C14 88.7(5)
Cl2 Ti1 C15 C14 -28.0(7)
Cl1 Ti1 C15 C14 -166.3(4)
C16 Ti1 C15 C14 -114.5(7)
C17 Ti1 C15 C14 -78.1(5)
C13 Ti1 C15 C14 -37.0(5)
C14 C15 C16 C17 1.5(8)
Ti1 C15 C16 C17 -65.1(5)
C14 C15 C16 Ti1 66.5(5)
N3 Ti1 C16 C15 28.1(6)
Cl2 Ti1 C16 C15 -130.8(5)
Cl1 Ti1 C16 C15 131.1(5)
C14 Ti1 C16 C15 -38.0(5)
C17 Ti1 C16 C15 -116.9(7)
C13 Ti1 C16 C15 -79.5(5)
N3 Ti1 C16 C17 145.0(5)
Cl2 Ti1 C16 C17 -13.8(6)
Cl1 Ti1 C16 C17 -112.0(5)
C15 Ti1 C16 C17 116.9(7)
C14 Ti1 C16 C17 78.9(5)
C13 Ti1 C16 C17 37.4(5)
C15 C16 C17 C13 -1.6(8)
Ti1 C16 C17 C13 -65.1(5)
C15 C16 C17 Ti1 63.5(5)
C14 C13 C17 C16 1.2(8)
C18 C13 C17 C16 -174.6(7)
Ti1 C13 C17 C16 63.9(5)
C14 C13 C17 Ti1 -62.7(5)
C18 C13 C17 Ti1 121.5(8)
N3 Ti1 C17 C16 -61.6(7)
Cl2 Ti1 C17 C16 169.5(5)
Cl1 Ti1 C17 C16 68.6(5)
C15 Ti1 C17 C16 -36.9(5)
C14 Ti1 C17 C16 -78.3(5)
C13 Ti1 C17 C16 -115.8(7)
N3 Ti1 C17 C13 54.2(7)
Cl2 Ti1 C17 C13 -74.7(4)
Cl1 Ti1 C17 C13 -175.6(4)
C15 Ti1 C17 C13 78.9(5)
C16 Ti1 C17 C13 115.8(7)
C14 Ti1 C17 C13 37.5(4)
